data_2106046
loop_
_publ_author_name
'Frank, K.'
'Schubert, K.'

_publ_section_title
;
 Kristallstruktur von Ni31 Si12
;
_journal_name_full 'Acta Crystallographica B (24,1968-38,1982)'
_journal_page_first 916
_journal_page_last 920
_journal_volume 27
_journal_year 1971
_chemical_formula_sum 'Ni31 Si12'
_space_group_IT_number 150
_symmetry_space_group_name_Hall 'P 3 2"'
_symmetry_space_group_name_H-M 'P 3 2 1'
_cell_angle_alpha 90
_cell_angle_beta 90
_cell_angle_gamma 120
_cell_formula_units_Z 1
_cell_length_a 6.671
_cell_length_b 6.671
_cell_length_c 12.288
_cell_volume 473.580
_citation_journal_id_ASTM ACBCAR
_cod_data_source_file Frank_ACBCAR_1971_1849.cif
_cod_data_source_block Ni31Si12
_cod_original_cell_volume 473.5804
_cod_database_code 2106046

loop_
_symmetry_equiv_pos_as_xyz
x,y,z
-y,x-y,z
-x+y,-x,z
y,x,-z
-x,-x+y,-z
x-y,-y,-z

loop_
_atom_site_label
_atom_site_type_symbol
_atom_site_fract_x
_atom_site_fract_y
_atom_site_fract_z
_atom_site_occupancy
_atom_site_U_iso_or_equiv
Ni3 Ni 0.33333 0.66667 0.0717 1 0.0
Ni1 Ni 0 0 0.5 1 0.0
Ni5 Ni 0.413 0.079 0.0964 1 0.0
Ni4 Ni 0.33333 0.66667 0.5667 1 0.0
Si4 Si 0.682 0 0 1 0.0
Ni8 Ni 0.627 0.936 0.4046 1 0.0
Si1 Si 0 0 0.287 1 0.0
Ni6 Ni 0.664 0.962 0.1983 1 0.0
Si2 Si 0.33333 0.66667 0.275 1 0.0
Si3 Si 0.33333 0.66667 0.774 1 0.0
Ni7 Ni 0.358 0.034 0.3065 1 0.0
Si5 Si 0.349 0 0.5 1 0.0
Ni2 Ni 0 0 0.0951 1 0.0
